data_7153561
loop_
_publ_author_name
'Mahanta, Sanjeev P.'
'Panda, Pradeepta K.'

_publ_section_title
;
 5,10-Diacylcalix[4]pyrroles: synthesis and anion binding studies.
;
_journal_issue 2
_journal_name_full 'Organic &amp; biomolecular chemistry'
_journal_page_first 278
_journal_page_last 285
_journal_paper_doi 10.1039/c3ob41966e
_journal_volume 12
_journal_year 2014
_chemical_formula_sum 'C20 H23 N3 O2'
_chemical_formula_weight 337.41
_chemical_name_systematic
;
?
;
_space_group_IT_number 2
_symmetry_cell_setting triclinic
_symmetry_space_group_name_Hall '-P 1'
_symmetry_space_group_name_H-M 'P -1'
_atom_sites_solution_hydrogens geom
_atom_sites_solution_primary direct
_atom_sites_solution_secondary difmap
_audit_creation_method SHELXL-97
_cell_angle_alpha 87.534(10)
_cell_angle_beta 76.273(11)
_cell_angle_gamma 85.501(11)
_cell_formula_units_Z 2
_cell_length_a 8.4855(12)
_cell_length_b 10.2487(12)
_cell_length_c 11.0122(13)
_cell_measurement_reflns_used 806
_cell_measurement_temperature 293(2)
_cell_measurement_theta_max 28.8798
_cell_measurement_theta_min 2.7172
_cell_volume 927.2(2)
_computing_cell_refinement CrysAlisPro
_computing_data_collection CrysAlisPro
_computing_data_reduction CrysAlisPro
_computing_molecular_graphics OLEX2
_computing_publication_material OLEX2
_computing_structure_refinement 'SHELXL-97 (Sheldrick, 1997)'
_computing_structure_solution 'SHELXS-97 (Sheldrick, 1990)'
_diffrn_ambient_temperature 293(2)
_diffrn_measured_fraction_theta_full 0.858
_diffrn_measured_fraction_theta_max 0.858
_diffrn_measurement_device_type 'Xcalibur, Eos, Gemini'
_diffrn_measurement_method '\w scans'
_diffrn_radiation_monochromator graphite
_diffrn_radiation_source 'fine-focus sealed tube'
_diffrn_radiation_type MoK\a
_diffrn_radiation_wavelength 0.71073
_diffrn_reflns_av_R_equivalents 0.0970
_diffrn_reflns_av_sigmaI/netI 0.2528
_diffrn_reflns_limit_h_max 10
_diffrn_reflns_limit_h_min -10
_diffrn_reflns_limit_k_max 13
_diffrn_reflns_limit_k_min -12
_diffrn_reflns_limit_l_max 14
_diffrn_reflns_limit_l_min -14
_diffrn_reflns_number 7211
_diffrn_reflns_theta_full 28.94
_diffrn_reflns_theta_max 28.94
_diffrn_reflns_theta_min 2.72
_exptl_absorpt_coefficient_mu 0.079
_exptl_absorpt_correction_T_max 0.9913
_exptl_absorpt_correction_T_min 0.9890
_exptl_absorpt_correction_type multi-scan
_exptl_absorpt_process_details 'SCALE3 ABSPACK'
_exptl_crystal_colour colorless
_exptl_crystal_density_diffrn 1.209
_exptl_crystal_density_method 'not measured'
_exptl_crystal_description bock
_exptl_crystal_F_000 360
_exptl_crystal_size_max 0.14
_exptl_crystal_size_mid 0.12
_exptl_crystal_size_min 0.11
_refine_diff_density_max 0.269
_refine_diff_density_min -0.246
_refine_diff_density_rms 0.039
_refine_ls_extinction_method none
_refine_ls_goodness_of_fit_ref 0.941
_refine_ls_hydrogen_treatment mixed
_refine_ls_matrix_type full
_refine_ls_number_parameters 242
_refine_ls_number_reflns 4200
_refine_ls_number_restraints 0
_refine_ls_restrained_S_all 0.941
_refine_ls_R_factor_all 0.3197
_refine_ls_R_factor_gt 0.0899
_refine_ls_shift/su_max 0.000
_refine_ls_shift/su_mean 0.000
_refine_ls_structure_factor_coef Fsqd
_refine_ls_weighting_details 'calc w=1/[\s^2^(Fo^2^)+(0.0394P)^2^+0.0000P] where P=(Fo^2^+2Fc^2^)/3'
_refine_ls_weighting_scheme calc
_refine_ls_wR_factor_gt 0.1314
_refine_ls_wR_factor_ref 0.2119
_reflns_number_gt 1071
_reflns_number_total 4200
_reflns_threshold_expression >2sigma(I)
_cod_data_source_file c3ob41966e.txt
_cod_data_source_block san_s2
_cod_depositor_comments
;
The following automatic conversions were performed:

'_symmetry_cell_setting' value 'Triclinic' changed to 'triclinic'
according to
/usr/data/users/saulius/automatic-downloads/current/RSC/lib/dictionaries/cif_core.dic
dictionary named 'cif_core.dic' version 2.4.2 from 2011-04-26.

Automatic conversion script
Id: cif_fix_values 2281 2013-09-26 08:29:07Z andrius 
;
_cod_original_sg_symbol_H-M P-1
_cod_database_code 7153561

loop_
_symmetry_equiv_pos_as_xyz
'x, y, z'
'-x, -y, -z'

loop_
_atom_site_label
_atom_site_type_symbol
_atom_site_fract_x
_atom_site_fract_y
_atom_site_fract_z
_atom_site_U_iso_or_equiv
_atom_site_adp_type
_atom_site_occupancy
_atom_site_symmetry_multiplicity
_atom_site_calc_flag
_atom_site_refinement_flags
N2 N 0.3228(6) 0.2259(4) 0.8954(4) 0.0562(13) Uani 1 1 d .
O1 O 0.4324(5) -0.0053(3) 1.1440(3) 0.0818(13) Uani 1 1 d .
N1 N 0.4629(7) 0.2462(5) 1.2567(5) 0.0781(17) Uani 1 1 d .
C9 C 0.2528(7) 0.2825(5) 0.8047(5) 0.0604(15) Uani 1 1 d .
C4 C 0.4087(7) 0.2613(5) 1.1490(5) 0.0557(14) Uani 1 1 d .
C16 C 0.3107(7) 0.0436(5) 1.1184(5) 0.0622(16) Uani 1 1 d .
C6 C 0.2220(7) 0.2448(5) 1.0124(5) 0.0564(14) Uani 1 1 d .
N3 N 0.5846(8) 0.3748(6) 0.6894(5) 0.0783(16) Uani 1 1 d .
C5 C 0.2689(7) 0.1934(5) 1.1296(5) 0.0574(15) Uani 1 1 d .
C10 C 0.3364(8) 0.2708(5) 0.6672(5) 0.0701(16) Uani 1 1 d .
C11 C 0.5182(8) 0.2733(6) 0.6479(5) 0.0622(15) Uani 1 1 d .
C3 C 0.5137(7) 0.3416(5) 1.0736(5) 0.0630(16) Uani 1 1 d .
H3 H 0.5086 0.3697 0.9931 0.076 Uiso 1 1 calc R
C18 C 0.2681(6) 0.3867(5) 0.5901(4) 0.0846(19) Uani 1 1 d .
H18A H 0.2742 0.4685 0.6275 0.127 Uiso 1 1 calc R
H18B H 0.1569 0.3747 0.5905 0.127 Uiso 1 1 calc R
H18C H 0.3319 0.3873 0.5054 0.127 Uiso 1 1 calc R
C8 C 0.1050(7) 0.3373(5) 0.8645(5) 0.0731(17) Uani 1 1 d .
H8 H 0.0293 0.3825 0.8266 0.088 Uiso 1 1 calc R
C12 C 0.6433(9) 0.1909(6) 0.5895(5) 0.086(2) Uani 1 1 d .
H12 H 0.6349 0.1129 0.5522 0.103 Uiso 1 1 calc R
O2 O 0.3089(8) 0.1368(5) 0.5064(4) 0.163(3) Uani 1 1 d .
C17 C 0.1928(7) -0.0394(5) 1.0819(6) 0.102(2) Uani 1 1 d .
H17A H 0.2446 -0.0831 1.0058 0.153 Uiso 1 1 calc R
H17B H 0.1003 0.0149 1.0693 0.153 Uiso 1 1 calc R
H17C H 0.1579 -0.1033 1.1471 0.153 Uiso 1 1 calc R
C7 C 0.0870(7) 0.3139(5) 0.9928(5) 0.0731(17) Uani 1 1 d .
H7 H -0.0032 0.3413 1.0548 0.088 Uiso 1 1 calc R
C15 C 0.1215(6) 0.2135(5) 1.2432(4) 0.0819(19) Uani 1 1 d .
H15A H 0.0988 0.3054 1.2586 0.123 Uiso 1 1 calc R
H15B H 0.1466 0.1695 1.3157 0.123 Uiso 1 1 calc R
H15C H 0.0281 0.1782 1.2255 0.123 Uiso 1 1 calc R
C2 C 0.6304(8) 0.3751(6) 1.1358(6) 0.083(2) Uani 1 1 d .
H2 H 0.7149 0.4290 1.1052 0.100 Uiso 1 1 calc R
C19 C 0.3017(8) 0.1450(7) 0.6172(6) 0.090(2) Uani 1 1 d .
C1 C 0.5963(8) 0.3144(6) 1.2476(7) 0.087(2) Uani 1 1 d .
H1 H 0.6543 0.3181 1.3091 0.105 Uiso 1 1 calc R
C20 C 0.2583(8) 0.0339(5) 0.7008(5) 0.111(3) Uani 1 1 d .
H20A H 0.2327 -0.0359 0.6549 0.166 Uiso 1 1 calc R
H20B H 0.1653 0.0590 0.7662 0.166 Uiso 1 1 calc R
H20C H 0.3480 0.0048 0.7367 0.166 Uiso 1 1 calc R
C14 C 0.7479(9) 0.3583(7) 0.6586(6) 0.098(2) Uani 1 1 d .
H14 H 0.8200 0.4140 0.6769 0.117 Uiso 1 1 calc R
C13 C 0.7872(9) 0.2449(8) 0.5956(6) 0.104(3) Uani 1 1 d .
H13 H 0.8921 0.2093 0.5622 0.125 Uiso 1 1 calc R
H2A H 0.420(6) 0.179(4) 0.887(4) 0.066(17) Uiso 1 1 d .
H1A H 0.418(5) 0.209(4) 1.325(4) 0.041(15) Uiso 1 1 d .
H3A H 0.521(7) 0.432(5) 0.725(5) 0.09(3) Uiso 1 1 d .

loop_
_atom_site_aniso_label
_atom_site_aniso_U_11
_atom_site_aniso_U_22
_atom_site_aniso_U_33
_atom_site_aniso_U_23
_atom_site_aniso_U_13
_atom_site_aniso_U_12
N2 0.048(3) 0.056(3) 0.063(3) -0.015(2) -0.009(3) 0.001(2)
O1 0.080(3) 0.063(3) 0.107(3) -0.012(2) -0.031(3) 0.006(2)
N1 0.106(5) 0.065(4) 0.067(4) 0.008(3) -0.027(4) -0.015(3)
C9 0.061(4) 0.060(4) 0.064(4) -0.021(3) -0.021(3) 0.000(3)
C4 0.061(4) 0.046(3) 0.057(4) -0.003(3) -0.010(3) 0.003(3)
C16 0.061(4) 0.061(4) 0.061(4) -0.002(3) -0.007(3) -0.005(3)
C6 0.050(4) 0.051(3) 0.067(4) -0.013(3) -0.011(3) -0.001(3)
N3 0.066(5) 0.073(4) 0.098(4) -0.012(3) -0.023(4) -0.002(4)
C5 0.051(4) 0.053(3) 0.061(3) -0.007(3) 0.001(3) -0.001(3)
C10 0.076(5) 0.065(4) 0.071(4) -0.017(3) -0.018(4) -0.011(3)
C11 0.059(4) 0.070(4) 0.059(3) -0.013(3) -0.015(3) -0.008(4)
C3 0.074(5) 0.054(4) 0.060(4) -0.010(3) -0.015(3) -0.003(3)
C18 0.076(5) 0.110(5) 0.075(4) 0.012(3) -0.036(3) -0.006(4)
C8 0.057(4) 0.077(4) 0.087(4) -0.012(3) -0.025(4) 0.012(3)
C12 0.086(6) 0.086(5) 0.082(4) -0.025(3) -0.012(4) 0.011(4)
O2 0.300(8) 0.138(4) 0.074(3) -0.010(3) -0.062(4) -0.097(4)
C17 0.089(5) 0.079(5) 0.147(6) -0.001(4) -0.039(5) -0.027(4)
C7 0.054(4) 0.085(4) 0.076(4) -0.018(3) -0.006(3) 0.007(3)
C15 0.068(5) 0.099(5) 0.070(4) -0.013(3) 0.001(3) 0.000(3)
C2 0.074(5) 0.075(4) 0.099(5) -0.014(4) -0.015(4) -0.006(4)
C19 0.100(6) 0.100(5) 0.074(4) -0.020(4) -0.019(4) -0.021(4)
C1 0.078(5) 0.062(4) 0.136(7) -0.027(4) -0.050(5) 0.000(4)
C20 0.174(8) 0.071(4) 0.084(4) -0.014(3) -0.018(4) -0.025(4)
C14 0.067(6) 0.117(6) 0.114(6) -0.001(5) -0.029(5) -0.009(5)
C13 0.073(6) 0.137(7) 0.086(5) -0.013(4) 0.005(5) 0.023(5)

loop_
_atom_type_symbol
_atom_type_description
_atom_type_scat_dispersion_real
_atom_type_scat_dispersion_imag
_atom_type_scat_source
C C 0.0033 0.0016 'International Tables Vol C Tables 4.2.6.8 and 6.1.1.4'
H H 0.0000 0.0000 'International Tables Vol C Tables 4.2.6.8 and 6.1.1.4'
N N 0.0061 0.0033 'International Tables Vol C Tables 4.2.6.8 and 6.1.1.4'
O O 0.0106 0.0060 'International Tables Vol C Tables 4.2.6.8 and 6.1.1.4'

loop_
_geom_angle_atom_site_label_1
_geom_angle_atom_site_label_2
_geom_angle_atom_site_label_3
_geom_angle
C9 N2 C6 110.8(5)
C9 N2 H2A 129(3)
C6 N2 H2A 120(3)
C1 N1 C4 110.4(5)
C1 N1 H1A 121(3)
C4 N1 H1A 128(3)
C8 C9 N2 106.5(5)
C8 C9 C10 132.3(6)
N2 C9 C10 121.2(5)
C3 C4 N1 104.8(6)
C3 C4 C5 132.6(6)
N1 C4 C5 122.5(5)
O1 C16 C17 120.6(6)
O1 C16 C5 120.3(6)
C17 C16 C5 118.9(5)
C7 C6 N2 105.7(5)
C7 C6 C5 132.2(5)
N2 C6 C5 122.2(5)
C14 N3 C11 110.5(6)
C14 N3 H3A 133(5)
C11 N3 H3A 116(5)
C4 C5 C6 110.3(4)
C4 C5 C16 111.2(5)
C6 C5 C16 108.6(4)
C4 C5 C15 110.1(4)
C6 C5 C15 109.7(4)
C16 C5 C15 106.9(4)
C19 C10 C11 108.1(5)
C19 C10 C9 110.9(5)
C11 C10 C9 110.7(5)
C19 C10 C18 107.4(5)
C11 C10 C18 110.4(4)
C9 C10 C18 109.3(4)
C12 C11 N3 107.0(6)
C12 C11 C10 132.1(7)
N3 C11 C10 120.9(6)
C4 C3 C2 109.7(5)
C4 C3 H3 125.1
C2 C3 H3 125.1
C10 C18 H18A 109.5
C10 C18 H18B 109.5
H18A C18 H18B 109.5
C10 C18 H18C 109.5
H18A C18 H18C 109.5
H18B C18 H18C 109.5
C9 C8 C7 108.0(5)
C9 C8 H8 126.0
C7 C8 H8 126.0
C11 C12 C13 107.4(6)
C11 C12 H12 126.3
C13 C12 H12 126.3
C16 C17 H17A 109.5
C16 C17 H17B 109.5
H17A C17 H17B 109.5
C16 C17 H17C 109.5
H17A C17 H17C 109.5
H17B C17 H17C 109.5
C6 C7 C8 109.1(5)
C6 C7 H7 125.5
C8 C7 H7 125.5
C5 C15 H15A 109.5
C5 C15 H15B 109.5
H15A C15 H15B 109.5
C5 C15 H15C 109.5
H15A C15 H15C 109.5
H15B C15 H15C 109.5
C1 C2 C3 106.4(6)
C1 C2 H2 126.8
C3 C2 H2 126.8
O2 C19 C20 119.9(6)
O2 C19 C10 119.8(6)
C20 C19 C10 120.3(6)
C2 C1 N1 108.7(6)
C2 C1 H1 125.7
N1 C1 H1 125.7
C19 C20 H20A 109.5
C19 C20 H20B 109.5
H20A C20 H20B 109.5
C19 C20 H20C 109.5
H20A C20 H20C 109.5
H20B C20 H20C 109.5
N3 C14 C13 106.9(7)
N3 C14 H14 126.6
C13 C14 H14 126.6
C14 C13 C12 108.3(6)
C14 C13 H13 125.9
C12 C13 H13 125.9

loop_
_geom_bond_atom_site_label_1
_geom_bond_atom_site_label_2
_geom_bond_distance
N2 C9 1.366(6)
N2 C6 1.379(5)
N2 H2A 0.91(4)
O1 C16 1.201(6)
N1 C1 1.358(7)
N1 C4 1.370(6)
N1 H1A 0.85(3)
C9 C8 1.361(6)
C9 C10 1.518(6)
C4 C3 1.366(6)
C4 C5 1.484(7)
C16 C17 1.497(7)
C16 C5 1.551(6)
C6 C7 1.356(6)
C6 C5 1.501(6)
N3 C14 1.345(8)
N3 C11 1.365(7)
N3 H3A 0.81(5)
C5 C15 1.553(5)
C10 C19 1.499(7)
C10 C11 1.509(7)
C10 C18 1.583(6)
C11 C12 1.355(7)
C3 C2 1.401(7)
C3 H3 0.9300
C18 H18A 0.9600
C18 H18B 0.9600
C18 H18C 0.9600
C8 C7 1.397(6)
C8 H8 0.9300
C12 C13 1.397(8)
C12 H12 0.9300
O2 C19 1.213(6)
C17 H17A 0.9600
C17 H17B 0.9600
C17 H17C 0.9600
C7 H7 0.9300
C15 H15A 0.9600
C15 H15B 0.9600
C15 H15C 0.9600
C2 C1 1.334(7)
C2 H2 0.9300
C19 C20 1.447(7)
C1 H1 0.9300
C20 H20A 0.9600
C20 H20B 0.9600
C20 H20C 0.9600
C14 C13 1.357(8)
C14 H14 0.9300
C13 H13 0.9300
